data_7034149
loop_
_publ_author_name
'Song, Li-Cheng'
'Cao, Meng'
'Wang, Yong-Xiang'

_publ_section_title
;
 Novel reactions of homodinuclear Ni2 complexes [Ni(RNPyS4)]2 with
 Fe3(CO)12 to give heterotrinuclear NiFe2 and mononuclear Fe complexes
 relevant to [NiFe]- and [Fe]-hydrogenases.
;
_journal_issue 15
_journal_name_full 'Dalton transactions (Cambridge, England : 2003)'
_journal_page_first 6797
_journal_page_last 6808
_journal_paper_doi 10.1039/c5dt00067j
_journal_volume 44
_journal_year 2015
_chemical_formula_sum 'C20 H14 Cl Fe N O S4'
_chemical_formula_weight 503.86
_chemical_name_systematic
; 
 ? 
;
_space_group_IT_number 14
_symmetry_cell_setting monoclinic
_symmetry_space_group_name_Hall '-P 2yn'
_symmetry_space_group_name_H-M 'P 1 21/n 1'
_atom_sites_solution_hydrogens geom
_atom_sites_solution_primary direct
_atom_sites_solution_secondary difmap
_audit_creation_method SHELXL-97
_audit_update_record
;
2015-01-06 deposited with the CCDC.
2015-02-23 downloaded from the CCDC.
;
_cell_angle_alpha 90.00
_cell_angle_beta 93.98(3)
_cell_angle_gamma 90.00
_cell_formula_units_Z 4
_cell_length_a 8.1548(16)
_cell_length_b 14.620(3)
_cell_length_c 16.658(3)
_cell_measurement_reflns_used 6912
_cell_measurement_temperature 113(2)
_cell_measurement_theta_max 27.8984
_cell_measurement_theta_min 1.8553
_cell_volume 1981.2(7)
_computing_cell_refinement crystalclear
_computing_data_collection crystalclear
_computing_data_reduction crystalclear
_computing_molecular_graphics 'Bruker SHELXTL'
_computing_publication_material 'Bruker SHELXTL'
_computing_structure_refinement 'SHELXL-97 (Sheldrick, 1997)'
_computing_structure_solution 'SHELXS-97 (Sheldrick, 1990)'
_diffrn_ambient_temperature 113(2)
_diffrn_measured_fraction_theta_full 0.999
_diffrn_measured_fraction_theta_max 0.999
_diffrn_measurement_device_type 'rigaku saturn'
_diffrn_measurement_method '\w scans'
_diffrn_radiation_monochromator confocal
_diffrn_radiation_source 'rotating anode'
_diffrn_radiation_type MoK\a
_diffrn_radiation_wavelength 0.71073
_diffrn_reflns_av_R_equivalents 0.0448
_diffrn_reflns_av_sigmaI/netI 0.0420
_diffrn_reflns_limit_h_max 10
_diffrn_reflns_limit_h_min -10
_diffrn_reflns_limit_k_max 19
_diffrn_reflns_limit_k_min -19
_diffrn_reflns_limit_l_max 21
_diffrn_reflns_limit_l_min -14
_diffrn_reflns_number 20029
_diffrn_reflns_theta_full 27.86
_diffrn_reflns_theta_max 27.86
_diffrn_reflns_theta_min 1.86
_diffrn_standards_decay_% 0
_diffrn_standards_interval_count 0
_diffrn_standards_interval_time 0
_diffrn_standards_number 0
_exptl_absorpt_coefficient_mu 1.330
_exptl_absorpt_correction_T_max 0.8570
_exptl_absorpt_correction_T_min 0.7770
_exptl_absorpt_correction_type multi-scan
_exptl_absorpt_process_details crystalclear
_exptl_crystal_colour red
_exptl_crystal_density_diffrn 1.689
_exptl_crystal_density_method 'not measured'
_exptl_crystal_description prism
_exptl_crystal_F_000 1024
_exptl_crystal_size_max 0.20
_exptl_crystal_size_mid 0.18
_exptl_crystal_size_min 0.12
_refine_diff_density_max 0.365
_refine_diff_density_min -0.621
_refine_diff_density_rms 0.080
_refine_ls_extinction_method none
_refine_ls_goodness_of_fit_ref 1.016
_refine_ls_hydrogen_treatment constr
_refine_ls_matrix_type full
_refine_ls_number_parameters 253
_refine_ls_number_reflns 4709
_refine_ls_number_restraints 0
_refine_ls_restrained_S_all 1.016
_refine_ls_R_factor_all 0.0374
_refine_ls_R_factor_gt 0.0292
_refine_ls_shift/su_max 0.001
_refine_ls_shift/su_mean 0.000
_refine_ls_structure_factor_coef Fsqd
_refine_ls_weighting_details 'calc w=1/[\s^2^(Fo^2^)+(0.0426P)^2^+0.0000P] where P=(Fo^2^+2Fc^2^)/3'
_refine_ls_weighting_scheme calc
_refine_ls_wR_factor_gt 0.0732
_refine_ls_wR_factor_ref 0.0764
_reflns_number_gt 3824
_reflns_number_total 4709
_reflns_threshold_expression >2sigma(I)
_cod_data_source_file c5dt00067j2.cif
_cod_data_source_block 3c
_cod_depositor_comments
;
The following automatic conversions were performed:

'_symmetry_cell_setting' value 'Monoclinic' changed to 'monoclinic'
according to
/usr/data/users/saulius/crontab/automatic-downloads/rss-feeds/RSC/lib/dictionaries/cif_core.dic
dictionary named 'cif_core.dic' version 2.4.2 from 2011-04-26.

'_exptl_absorpt_correction_type' value 'MULTI-SCAN' changed to
'multi-scan' according to
/usr/data/users/saulius/crontab/automatic-downloads/rss-feeds/RSC/lib/dictionaries/cif_core.dic
dictionary named 'cif_core.dic' version 2.4.2 from 2011-04-26.

'_refine_ls_hydrogen_treatment' value 'CONSTR' changed to 'constr'
according to
/usr/data/users/saulius/crontab/automatic-downloads/rss-feeds/RSC/lib/dictionaries/cif_core.dic
dictionary named 'cif_core.dic' version 2.4.2 from 2011-04-26.

Automatic conversion script
Id: cif_fix_values 3008 2015-01-20 13:52:24Z robertas 

 Adding full bibliography for 7034145--7034149.cif.
;
_cod_original_cell_volume 1981.3(7)
_cod_original_sg_symbol_H-M P2(1)/n
_cod_database_code 7034149

loop_
_symmetry_equiv_pos_as_xyz
'x, y, z'
'-x+1/2, y+1/2, -z+1/2'
'-x, -y, -z'
'x-1/2, -y-1/2, z-1/2'

loop_
_atom_site_label
_atom_site_type_symbol
_atom_site_fract_x
_atom_site_fract_y
_atom_site_fract_z
_atom_site_U_iso_or_equiv
_atom_site_adp_type
_atom_site_occupancy
_atom_site_symmetry_multiplicity
_atom_site_calc_flag
_atom_site_refinement_flags
Fe1 Fe 0.71250(3) 0.614846(17) 0.129302(14) 0.01361(8) Uani 1 1 d .
S1 S 0.53922(5) 0.71696(3) 0.06298(3) 0.01834(11) Uani 1 1 d .
S2 S 0.84758(5) 0.59603(3) 0.01970(3) 0.01561(10) Uani 1 1 d .
S3 S 0.88189(5) 0.51540(3) 0.20280(3) 0.01701(11) Uani 1 1 d .
S4 S 0.59818(5) 0.65462(3) 0.23898(3) 0.01599(11) Uani 1 1 d .
Cl1 Cl 1.20211(6) 0.95705(3) 0.19792(3) 0.03061(13) Uani 1 1 d .
N1 N 0.87104(17) 0.71661(10) 0.15479(8) 0.0134(3) Uani 1 1 d .
O1 O 0.47448(19) 0.47287(11) 0.09019(9) 0.0379(4) Uani 1 1 d .
C1 C 0.5695(2) 0.52841(13) 0.10518(11) 0.0209(4) Uani 1 1 d .
C2 C 0.6303(2) 0.73245(12) -0.02722(10) 0.0156(4) Uani 1 1 d .
C3 C 0.5658(2) 0.79649(12) -0.08402(10) 0.0189(4) Uani 1 1 d .
H3 H 0.4739 0.8327 -0.0720 0.023 Uiso 1 1 calc R
C4 C 0.6334(2) 0.80717(13) -0.15608(11) 0.0218(4) Uani 1 1 d .
H4 H 0.5903 0.8521 -0.1930 0.026 Uiso 1 1 calc R
C5 C 0.7645(2) 0.75317(14) -0.17609(10) 0.0232(4) Uani 1 1 d .
H5 H 0.8093 0.7602 -0.2269 0.028 Uiso 1 1 calc R
C6 C 0.8292(2) 0.68944(13) -0.12198(11) 0.0201(4) Uani 1 1 d .
H6 H 0.9176 0.6514 -0.1355 0.024 Uiso 1 1 calc R
C7 C 0.7646(2) 0.68126(12) -0.04780(10) 0.0159(4) Uani 1 1 d .
C8 C 1.0382(2) 0.64991(12) 0.05674(11) 0.0182(4) Uani 1 1 d .
H8A H 1.1100 0.6041 0.0853 0.022 Uiso 1 1 calc R
H8B H 1.0962 0.6737 0.0108 0.022 Uiso 1 1 calc R
C9 C 1.0052(2) 0.72644(12) 0.11262(10) 0.0155(4) Uani 1 1 d .
C10 C 1.1086(2) 0.80028(12) 0.12347(11) 0.0185(4) Uani 1 1 d .
H10 H 1.2016 0.8068 0.0926 0.022 Uiso 1 1 calc R
C11 C 1.0741(2) 0.86465(12) 0.18023(11) 0.0188(4) Uani 1 1 d .
C12 C 0.9410(2) 0.85428(12) 0.22519(11) 0.0178(4) Uani 1 1 d .
H12 H 0.9180 0.8977 0.2653 0.021 Uiso 1 1 calc R
C13 C 0.8418(2) 0.77923(12) 0.21056(10) 0.0154(4) Uani 1 1 d .
C14 C 0.6930(2) 0.76589(12) 0.25663(11) 0.0193(4) Uani 1 1 d .
H14A H 0.6117 0.8142 0.2412 0.023 Uiso 1 1 calc R
H14B H 0.7243 0.7727 0.3148 0.023 Uiso 1 1 calc R
C15 C 0.6918(2) 0.58705(12) 0.31746(11) 0.0166(4) Uani 1 1 d .
C16 C 0.6307(2) 0.59155(13) 0.39289(11) 0.0215(4) Uani 1 1 d .
H16 H 0.5438 0.6325 0.4025 0.026 Uiso 1 1 calc R
C17 C 0.6965(2) 0.53624(14) 0.45390(12) 0.0239(4) Uani 1 1 d .
H17 H 0.6566 0.5391 0.5061 0.029 Uiso 1 1 calc R
C18 C 0.8221(2) 0.47632(13) 0.43783(11) 0.0229(4) Uani 1 1 d .
H18 H 0.8675 0.4377 0.4795 0.027 Uiso 1 1 calc R
C19 C 0.8819(2) 0.47172(12) 0.36321(11) 0.0195(4) Uani 1 1 d .
H19 H 0.9695 0.4310 0.3542 0.023 Uiso 1 1 calc R
C20 C 0.8155(2) 0.52638(12) 0.29980(11) 0.0167(4) Uani 1 1 d .

loop_
_atom_site_aniso_label
_atom_site_aniso_U_11
_atom_site_aniso_U_22
_atom_site_aniso_U_33
_atom_site_aniso_U_23
_atom_site_aniso_U_13
_atom_site_aniso_U_12
Fe1 0.01366(14) 0.01137(14) 0.01574(15) 0.00056(9) 0.00056(10) -0.00003(9)
S1 0.0168(2) 0.0201(2) 0.0181(2) 0.00237(18) 0.00164(17) 0.00533(18)
S2 0.0160(2) 0.0126(2) 0.0182(2) -0.00194(16) 0.00101(17) 0.00141(17)
S3 0.0190(2) 0.0127(2) 0.0192(2) 0.00045(17) 0.00005(18) 0.00302(17)
S4 0.0152(2) 0.0154(2) 0.0176(2) 0.00257(17) 0.00215(17) 0.00188(17)
Cl1 0.0253(3) 0.0221(3) 0.0441(3) -0.0068(2) 0.0002(2) -0.0098(2)
N1 0.0133(7) 0.0111(7) 0.0154(8) 0.0000(6) -0.0006(6) 0.0017(6)
O1 0.0438(10) 0.0380(9) 0.0310(9) 0.0024(7) -0.0031(7) -0.0263(8)
C1 0.0255(10) 0.0225(10) 0.0145(10) 0.0040(7) 0.0001(8) -0.0034(8)
C2 0.0166(9) 0.0127(8) 0.0171(9) -0.0023(7) -0.0014(7) -0.0031(7)
C3 0.0210(9) 0.0146(9) 0.0202(10) -0.0017(7) -0.0043(7) -0.0006(7)
C4 0.0254(10) 0.0194(10) 0.0194(10) 0.0063(8) -0.0076(8) -0.0080(8)
C5 0.0199(10) 0.0342(12) 0.0153(10) 0.0026(8) -0.0009(7) -0.0126(8)
C6 0.0153(9) 0.0257(10) 0.0193(10) -0.0035(8) 0.0002(7) -0.0041(8)
C7 0.0170(9) 0.0139(9) 0.0167(9) -0.0009(7) -0.0004(7) -0.0037(7)
C8 0.0131(9) 0.0189(9) 0.0227(10) -0.0034(7) 0.0013(7) 0.0015(7)
C9 0.0138(8) 0.0153(9) 0.0170(9) 0.0012(7) -0.0025(7) 0.0018(7)
C10 0.0126(8) 0.0197(10) 0.0229(10) 0.0034(7) -0.0007(7) -0.0003(7)
C11 0.0180(9) 0.0127(9) 0.0247(10) 0.0014(7) -0.0046(7) -0.0025(7)
C12 0.0215(9) 0.0133(9) 0.0181(9) -0.0031(7) -0.0023(7) 0.0032(7)
C13 0.0164(9) 0.0133(9) 0.0162(9) 0.0016(7) -0.0006(7) 0.0030(7)
C14 0.0235(10) 0.0128(9) 0.0220(10) -0.0002(7) 0.0053(8) 0.0024(7)
C15 0.0167(9) 0.0140(9) 0.0185(9) 0.0013(7) -0.0017(7) -0.0021(7)
C16 0.0202(10) 0.0214(10) 0.0232(10) 0.0013(8) 0.0042(8) -0.0017(8)
C17 0.0306(11) 0.0240(11) 0.0168(10) 0.0031(8) -0.0003(8) -0.0039(8)
C18 0.0276(10) 0.0190(10) 0.0210(10) 0.0052(8) -0.0066(8) -0.0051(8)
C19 0.0204(9) 0.0130(9) 0.0242(10) 0.0009(7) -0.0058(8) -0.0011(7)
C20 0.0181(9) 0.0125(9) 0.0192(10) 0.0001(7) -0.0013(7) -0.0036(7)

loop_
_atom_type_symbol
_atom_type_description
_atom_type_scat_dispersion_real
_atom_type_scat_dispersion_imag
_atom_type_scat_source
C C 0.0033 0.0016 'International Tables Vol C Tables 4.2.6.8 and 6.1.1.4'
H H 0.0000 0.0000 'International Tables Vol C Tables 4.2.6.8 and 6.1.1.4'
N N 0.0061 0.0033 'International Tables Vol C Tables 4.2.6.8 and 6.1.1.4'
O O 0.0106 0.0060 'International Tables Vol C Tables 4.2.6.8 and 6.1.1.4'
S S 0.1246 0.1234 'International Tables Vol C Tables 4.2.6.8 and 6.1.1.4'
Cl Cl 0.1484 0.1585 'International Tables Vol C Tables 4.2.6.8 and 6.1.1.4'
Fe Fe 0.3463 0.8444 'International Tables Vol C Tables 4.2.6.8 and 6.1.1.4'

loop_
_geom_angle_atom_site_label_1
_geom_angle_atom_site_label_2
_geom_angle_atom_site_label_3
_geom_angle
C1 Fe1 N1 178.07(7)
C1 Fe1 S4 93.90(7)
N1 Fe1 S4 86.07(5)
C1 Fe1 S2 94.76(7)
N1 Fe1 S2 85.19(4)
S4 Fe1 S2 170.90(2)
C1 Fe1 S1 88.89(7)
N1 Fe1 S1 89.18(5)
S4 Fe1 S1 86.85(2)
S2 Fe1 S1 90.51(2)
C1 Fe1 S3 91.83(6)
N1 Fe1 S3 90.10(5)
S4 Fe1 S3 89.91(2)
S2 Fe1 S3 92.62(2)
S1 Fe1 S3 176.72(2)
C2 S1 Fe1 102.48(6)
C7 S2 C8 100.97(9)
C7 S2 Fe1 104.18(6)
C8 S2 Fe1 97.43(6)
C20 S3 Fe1 102.79(6)
C15 S4 C14 102.92(9)
C15 S4 Fe1 106.37(6)
C14 S4 Fe1 99.91(6)
C13 N1 C9 118.64(15)
C13 N1 Fe1 120.90(12)
C9 N1 Fe1 120.36(12)
O1 C1 Fe1 178.9(2)
C7 C2 C3 117.20(16)
C7 C2 S1 122.37(14)
C3 C2 S1 120.40(14)
C4 C3 C2 120.84(18)
C4 C3 H3 119.6
C2 C3 H3 119.6
C3 C4 C5 120.75(17)
C3 C4 H4 119.6
C5 C4 H4 119.6
C6 C5 C4 119.64(17)
C6 C5 H5 120.2
C4 C5 H5 120.2
C5 C6 C7 119.46(18)
C5 C6 H6 120.3
C7 C6 H6 120.3
C6 C7 C2 122.03(17)
C6 C7 S2 118.27(14)
C2 C7 S2 119.52(14)
C9 C8 S2 110.56(12)
C9 C8 H8A 109.5
S2 C8 H8A 109.5
C9 C8 H8B 109.5
S2 C8 H8B 109.5
H8A C8 H8B 108.1
N1 C9 C10 121.87(17)
N1 C9 C8 115.65(16)
C10 C9 C8 122.42(16)
C9 C10 C11 118.32(17)
C9 C10 H10 120.8
C11 C10 H10 120.8
C12 C11 C10 120.51(17)
C12 C11 Cl1 119.20(14)
C10 C11 Cl1 120.25(15)
C11 C12 C13 118.07(17)
C11 C12 H12 121.0
C13 C12 H12 121.0
N1 C13 C12 122.55(17)
N1 C13 C14 117.27(15)
C12 C13 C14 120.17(16)
C13 C14 S4 112.70(12)
C13 C14 H14A 109.1
S4 C14 H14A 109.1
C13 C14 H14B 109.1
S4 C14 H14B 109.1
H14A C14 H14B 107.8
C16 C15 C20 122.31(17)
C16 C15 S4 118.66(14)
C20 C15 S4 118.84(14)
C17 C16 C15 119.64(18)
C17 C16 H16 120.2
C15 C16 H16 120.2
C16 C17 C18 118.89(19)
C16 C17 H17 120.6
C18 C17 H17 120.6
C19 C18 C17 121.37(18)
C19 C18 H18 119.3
C17 C18 H18 119.3
C18 C19 C20 120.87(18)
C18 C19 H19 119.6
C20 C19 H19 119.6
C15 C20 C19 116.87(17)
C15 C20 S3 122.02(14)
C19 C20 S3 121.07(14)

loop_
_geom_bond_atom_site_label_1
_geom_bond_atom_site_label_2
_geom_bond_distance
Fe1 C1 1.7475(19)
Fe1 N1 1.9972(15)
Fe1 S4 2.1867(7)
Fe1 S2 2.2139(8)
Fe1 S1 2.2868(7)
Fe1 S3 2.2991(7)
S1 C2 1.7366(19)
S2 C7 1.7803(18)
S2 C8 1.8121(18)
S3 C20 1.7468(19)
S4 C15 1.7690(18)
S4 C14 1.8163(18)
Cl1 C11 1.7203(18)
N1 C13 1.337(2)
N1 C9 1.349(2)
O1 C1 1.138(2)
C2 C7 1.389(2)
C2 C3 1.407(2)
C3 C4 1.364(3)
C3 H3 0.9500
C4 C5 1.388(3)
C4 H4 0.9500
C5 C6 1.376(3)
C5 H5 0.9500
C6 C7 1.382(3)
C6 H6 0.9500
C8 C9 1.492(2)
C8 H8A 0.9900
C8 H8B 0.9900
C9 C10 1.374(2)
C10 C11 1.377(2)
C10 H10 0.9500
C11 C12 1.369(3)
C12 C13 1.375(2)
C12 H12 0.9500
C13 C14 1.493(2)
C14 H14A 0.9900
C14 H14B 0.9900
C15 C16 1.385(3)
C15 C20 1.390(2)
C16 C17 1.378(3)
C16 H16 0.9500
C17 C18 1.388(3)
C17 H17 0.9500
C18 C19 1.368(3)
C18 H18 0.9500
C19 C20 1.403(2)
C19 H19 0.9500

loop_
_geom_torsion_atom_site_label_1
_geom_torsion_atom_site_label_2
_geom_torsion_atom_site_label_3
_geom_torsion_atom_site_label_4
_geom_torsion
C1 Fe1 S1 C2 -102.93(9)
N1 Fe1 S1 C2 77.00(7)
S4 Fe1 S1 C2 163.11(6)
S2 Fe1 S1 C2 -8.18(6)
S3 Fe1 S1 C2 154.2(3)
C1 Fe1 S2 C7 97.27(9)
N1 Fe1 S2 C7 -80.80(7)
S4 Fe1 S2 C7 -64.68(14)
S1 Fe1 S2 C7 8.33(6)
S3 Fe1 S2 C7 -170.68(6)
C1 Fe1 S2 C8 -159.39(9)
N1 Fe1 S2 C8 22.55(7)
S4 Fe1 S2 C8 38.66(14)
S1 Fe1 S2 C8 111.68(6)
S3 Fe1 S2 C8 -67.33(7)
C1 Fe1 S3 C20 -91.61(9)
N1 Fe1 S3 C20 88.35(7)
S4 Fe1 S3 C20 2.28(6)
S2 Fe1 S3 C20 173.54(6)
S1 Fe1 S3 C20 11.2(4)
C1 Fe1 S4 C15 89.64(9)
N1 Fe1 S4 C15 -92.29(8)
S2 Fe1 S4 C15 -108.39(13)
S1 Fe1 S4 C15 178.31(6)
S3 Fe1 S4 C15 -2.19(6)
C1 Fe1 S4 C14 -163.64(9)
N1 Fe1 S4 C14 14.43(7)
S2 Fe1 S4 C14 -1.67(14)
S1 Fe1 S4 C14 -74.96(6)
S3 Fe1 S4 C14 104.53(7)
C1 Fe1 N1 C13 76(2)
S4 Fe1 N1 C13 -13.01(12)
S2 Fe1 N1 C13 164.47(12)
S1 Fe1 N1 C13 73.89(12)
S3 Fe1 N1 C13 -102.91(12)
C1 Fe1 N1 C9 -100(2)
S4 Fe1 N1 C9 170.88(13)
S2 Fe1 N1 C9 -11.64(12)
S1 Fe1 N1 C9 -102.22(12)
S3 Fe1 N1 C9 80.98(12)
N1 Fe1 C1 O1 -64(11)
S4 Fe1 C1 O1 25(10)
S2 Fe1 C1 O1 -152(10)
S1 Fe1 C1 O1 -62(10)
S3 Fe1 C1 O1 115(10)
Fe1 S1 C2 C7 6.44(15)
Fe1 S1 C2 C3 -175.69(13)
C7 C2 C3 C4 0.0(2)
S1 C2 C3 C4 -177.98(14)
C2 C3 C4 C5 1.9(3)
C3 C4 C5 C6 -1.3(3)
C4 C5 C6 C7 -1.2(3)
C5 C6 C7 C2 3.2(3)
C5 C6 C7 S2 178.34(13)
C3 C2 C7 C6 -2.6(3)
S1 C2 C7 C6 175.35(14)
C3 C2 C7 S2 -177.67(12)
S1 C2 C7 S2 0.3(2)
C8 S2 C7 C6 76.99(15)
Fe1 S2 C7 C6 177.64(12)
C8 S2 C7 C2 -107.74(15)
Fe1 S2 C7 C2 -7.09(15)
C7 S2 C8 C9 72.61(14)
Fe1 S2 C8 C9 -33.46(13)
C13 N1 C9 C10 -2.3(2)
Fe1 N1 C9 C10 173.90(13)
C13 N1 C9 C8 174.79(14)
Fe1 N1 C9 C8 -9.0(2)
S2 C8 C9 N1 30.29(19)
S2 C8 C9 C10 -152.65(14)
N1 C9 C10 C11 1.1(3)
C8 C9 C10 C11 -175.75(16)
C9 C10 C11 C12 0.8(3)
C9 C10 C11 Cl1 178.48(13)
C10 C11 C12 C13 -1.5(3)
Cl1 C11 C12 C13 -179.20(13)
C9 N1 C13 C12 1.6(2)
Fe1 N1 C13 C12 -174.62(13)
C9 N1 C13 C14 -179.50(15)
Fe1 N1 C13 C14 4.3(2)
C11 C12 C13 N1 0.3(3)
C11 C12 C13 C14 -178.60(16)
N1 C13 C14 S4 9.9(2)
C12 C13 C14 S4 -171.14(13)
C15 S4 C14 C13 92.68(14)
Fe1 S4 C14 C13 -16.80(14)
C14 S4 C15 C16 81.90(16)
Fe1 S4 C15 C16 -173.55(13)
C14 S4 C15 C20 -102.91(15)
Fe1 S4 C15 C20 1.64(16)
C20 C15 C16 C17 1.9(3)
S4 C15 C16 C17 176.88(14)
C15 C16 C17 C18 -0.7(3)
C16 C17 C18 C19 0.5(3)
C17 C18 C19 C20 -1.3(3)
C16 C15 C20 C19 -2.6(3)
S4 C15 C20 C19 -177.63(12)
C16 C15 C20 S3 175.37(14)
S4 C15 C20 S3 0.4(2)
C18 C19 C20 C15 2.3(3)
C18 C19 C20 S3 -175.69(14)
Fe1 S3 C20 C15 -2.04(16)
Fe1 S3 C20 C19 175.87(13)
